data_4069011
loop_
_publ_author_name
'Tsurugi, Hayato'
'Ohno, Takashi'
'Kanayama, Tsuyoshi'
'Arteaga-M\"uller, Roc\'io A.'
'Mashima, Kazushi'

_publ_section_title
;
 Tantalum&#x2212;Benzylidene Complexes Supported by C5Me5and Diazadiene
 Ligands: Synthesis, Kinetic Analysis of the Formation, and Reactive
 Studies
;
_journal_issue 6
_journal_name_full Organometallics
_journal_page_first 1950
_journal_paper_doi 10.1021/om8012019
_journal_volume 28
_journal_year 2009
_chemical_formula_moiety 'C33 H37 N2 O2 Ta'
_chemical_formula_sum 'C33 H37 N2 O2 Ta'
_chemical_formula_weight 674.60
_chemical_name_common 3a
_chemical_name_systematic
; 
 ? 
;
_space_group_IT_number 14
_symmetry_cell_setting monoclinic
_symmetry_Int_Tables_number 14
_symmetry_space_group_name_Hall '-P 2yab'
_symmetry_space_group_name_H-M 'P 1 21/a 1'
_atom_sites_solution_hydrogens geom
_atom_sites_solution_primary direct
_atom_sites_solution_secondary difmap
_audit_creation_method SHELXL-97
_cell_angle_alpha 90.00
_cell_angle_beta 152.1360(10)
_cell_angle_gamma 90.00
_cell_formula_units_Z 4
_cell_length_a 27.5968(10)
_cell_length_b 8.2103(3)
_cell_length_c 27.1892(10)
_cell_measurement_reflns_used 183439
_cell_measurement_temperature 120(1)
_cell_measurement_theta_max 32.5
_cell_measurement_theta_min 3.1
_cell_volume 2879.2(2)
_computing_cell_refinement PROCESS-AUTO
_computing_data_collection PROCESS-AUTO
_computing_data_reduction 'teXsan Ver. 2.0'
_computing_molecular_graphics ORTEP-3
_computing_structure_refinement 'SHELXL-97 (Sheldrick, 1997)'
_computing_structure_solution SIR92
_diffrn_ambient_temperature 120(1)
_diffrn_detector_area_resol_mean 10.00
_diffrn_measured_fraction_theta_full 0.998
_diffrn_measured_fraction_theta_max 0.998
_diffrn_measurement_device_type 'Rigaku RAXIS-RAPID Imaging Plate'
_diffrn_measurement_method \w
_diffrn_radiation_monochromator graphite
_diffrn_radiation_source 'fine-focus sealed tube'
_diffrn_radiation_type MoK\a
_diffrn_radiation_wavelength 0.71075
_diffrn_reflns_av_R_equivalents 0.0745
_diffrn_reflns_av_sigmaI/netI 0.0268
_diffrn_reflns_limit_h_max 41
_diffrn_reflns_limit_h_min -41
_diffrn_reflns_limit_k_max 12
_diffrn_reflns_limit_k_min -12
_diffrn_reflns_limit_l_max 40
_diffrn_reflns_limit_l_min -40
_diffrn_reflns_number 144667
_diffrn_reflns_theta_full 32.57
_diffrn_reflns_theta_max 32.57
_diffrn_reflns_theta_min 3.05
_exptl_absorpt_coefficient_mu 3.849
_exptl_absorpt_correction_T_max 0.562
_exptl_absorpt_correction_T_min 0.353
_exptl_absorpt_correction_type multi-scan
_exptl_absorpt_process_details '(Higashi, 1995)'
_exptl_crystal_colour yellow
_exptl_crystal_density_diffrn 1.556
_exptl_crystal_density_method 'not measured'
_exptl_crystal_description platelet
_exptl_crystal_F_000 1352
_exptl_crystal_size_max 0.250
_exptl_crystal_size_mid 0.150
_exptl_crystal_size_min 0.150
_refine_diff_density_max 1.936
_refine_diff_density_min -1.622
_refine_diff_density_rms 0.124
_refine_ls_extinction_method none
_refine_ls_goodness_of_fit_ref 1.095
_refine_ls_hydrogen_treatment constr
_refine_ls_matrix_type full
_refine_ls_number_parameters 343
_refine_ls_number_reflns 10456
_refine_ls_number_restraints 0
_refine_ls_restrained_S_all 1.095
_refine_ls_R_factor_all 0.0511
_refine_ls_R_factor_gt 0.0379
_refine_ls_shift/su_max 0.001
_refine_ls_shift/su_mean 0.000
_refine_ls_structure_factor_coef Fsqd
_refine_ls_weighting_details 'calc w=1/[\s^2^(Fo^2^)+(0.0502P)^2^+2.2508P] where P=(Fo^2^+2Fc^2^)/3'
_refine_ls_weighting_scheme calc
_refine_ls_wR_factor_gt 0.0939
_refine_ls_wR_factor_ref 0.0983
_reflns_number_gt 8388
_reflns_number_total 10456
_reflns_threshold_expression >2sigma(I)
_cod_data_source_file om8012019_si_002.cif
_cod_data_source_block 3a
_cod_original_cell_volume 2879.24(18)
_cod_original_sg_symbol_H-M 'P 21/a       '
_cod_database_code 4069011

loop_
_symmetry_equiv_pos_as_xyz
'x, y, z'
'-x+1/2, y+1/2, -z'
'-x, -y, -z'
'x-1/2, -y-1/2, z'

loop_
_atom_site_label
_atom_site_type_symbol
_atom_site_fract_x
_atom_site_fract_y
_atom_site_fract_z
_atom_site_U_iso_or_equiv
_atom_site_adp_type
_atom_site_occupancy
_atom_site_symmetry_multiplicity
_atom_site_calc_flag
Ta Ta -0.409586(9) -0.338023(14) -0.230564(9) 0.03112(5) Uani 1 1 d
O1 O 0.0966(2) -0.0838(4) 0.1370(2) 0.0506(6) Uani 1 1 d
O2 O -0.6582(2) -0.0538(4) -0.2305(2) 0.0474(6) Uani 1 1 d
N1 N -0.2528(2) -0.3290(3) -0.0809(2) 0.0330(5) Uani 1 1 d
N2 N -0.4119(2) -0.3230(3) -0.1574(2) 0.0344(5) Uani 1 1 d
C1 C -0.4702(3) -0.6143(4) -0.2858(3) 0.0387(7) Uani 1 1 d
C2 C -0.3989(3) -0.5954(4) -0.2618(3) 0.0425(8) Uani 1 1 d
C3 C -0.4447(3) -0.4887(4) -0.3375(2) 0.0380(6) Uani 1 1 d
C4 C -0.5434(2) -0.4417(4) -0.4083(2) 0.0354(6) Uani 1 1 d
C5 C -0.5589(3) -0.5159(4) -0.3760(3) 0.0363(6) Uani 1 1 d
C6 C -0.4595(4) -0.7236(5) -0.2326(3) 0.0570(11) Uani 1 1 d
C7 C -0.2971(3) -0.6820(5) -0.1759(3) 0.0628(13) Uani 1 1 d
C8 C -0.3996(3) -0.4410(6) -0.3464(3) 0.0544(10) Uani 1 1 d
C9 C -0.6230(3) -0.3466(4) -0.5083(3) 0.0433(8) Uani 1 1 d
C10 C -0.6537(3) -0.5047(5) -0.4294(3) 0.0495(8) Uani 1 1 d
C11 C -0.3282(2) -0.4272(4) -0.0743(2) 0.0349(6) Uani 1 1 d
C12 C -0.2492(2) -0.4315(4) -0.0366(2) 0.0354(6) Uani 1 1 d
C13 C -0.1626(2) -0.2728(4) -0.0231(2) 0.0323(6) Uani 1 1 d
C14 C -0.0635(2) -0.2974(4) 0.0855(2) 0.0346(6) Uani 1 1 d
C15 C 0.0243(2) -0.2351(4) 0.1412(2) 0.0380(7) Uani 1 1 d
C16 C 0.0143(3) -0.1478(4) 0.0893(3) 0.0384(7) Uani 1 1 d
C17 C -0.0833(3) -0.1221(4) -0.0187(3) 0.0395(7) Uani 1 1 d
C18 C -0.1703(3) -0.1844(4) -0.0740(3) 0.0379(7) Uani 1 1 d
C19 C 0.1959(4) -0.0941(8) 0.2482(4) 0.0707(14) Uani 1 1 d
C20 C -0.4731(2) -0.2646(4) -0.1735(2) 0.0330(6) Uani 1 1 d
C21 C -0.4512(3) -0.2953(4) -0.1049(3) 0.0374(6) Uani 1 1 d
C22 C -0.5118(3) -0.2301(4) -0.1218(3) 0.0401(7) Uani 1 1 d
C23 C -0.5955(3) -0.1290(4) -0.2086(3) 0.0389(7) Uani 1 1 d
C24 C -0.6188(2) -0.0990(4) -0.2783(3) 0.0379(7) Uani 1 1 d
C25 C -0.5592(3) -0.1665(4) -0.2618(2) 0.0359(6) Uani 1 1 d
C26 C -0.6185(4) -0.0445(7) -0.1462(4) 0.0652(12) Uani 1 1 d
C27 C -0.4510(3) -0.1301(4) -0.2949(3) 0.0358(6) Uani 1 1 d
C28 C -0.5047(3) -0.0149(4) -0.3759(2) 0.0372(6) Uani 1 1 d
C29 C -0.6007(3) 0.0517(5) -0.4497(3) 0.0470(8) Uani 1 1 d
C30 C -0.6522(4) 0.1572(5) -0.5279(3) 0.0624(14) Uani 1 1 d
C31 C -0.6091(4) 0.1965(5) -0.5337(4) 0.0649(14) Uani 1 1 d
C32 C -0.5144(4) 0.1340(5) -0.4619(4) 0.0584(11) Uani 1 1 d
C33 C -0.4627(3) 0.0288(4) -0.3837(3) 0.0454(8) Uani 1 1 d
H1 H -0.5149 -0.8052 -0.2828 0.068 Uiso 1 1 d
H2 H -0.3920 -0.7785 -0.1731 0.068 Uiso 1 1 d
H3 H -0.4645 -0.6589 -0.2069 0.068 Uiso 1 1 d
H4 H -0.2838 -0.7475 -0.1345 0.075 Uiso 1 1 d
H5 H -0.2995 -0.7534 -0.2070 0.075 Uiso 1 1 d
H6 H -0.2413 -0.6020 -0.1300 0.075 Uiso 1 1 d
H7 H -0.3304 -0.4900 -0.2877 0.066 Uiso 1 1 d
H8 H -0.4447 -0.4818 -0.4131 0.066 Uiso 1 1 d
H9 H -0.3942 -0.3229 -0.3436 0.066 Uiso 1 1 d
H10 H -0.5942 -0.2405 -0.4917 0.052 Uiso 1 1 d
H11 H -0.6420 -0.4071 -0.5552 0.052 Uiso 1 1 d
H12 H -0.6849 -0.3303 -0.5435 0.052 Uiso 1 1 d
H13 H -0.6345 -0.4643 -0.3795 0.059 Uiso 1 1 d
H14 H -0.7032 -0.4286 -0.4890 0.059 Uiso 1 1 d
H15 H -0.6858 -0.6120 -0.4553 0.059 Uiso 1 1 d
H16 H -0.3264 -0.4946 -0.0443 0.042 Uiso 1 1 d
H17 H -0.1925 -0.5034 0.0189 0.042 Uiso 1 1 d
H18 H -0.0560 -0.3572 0.1219 0.041 Uiso 1 1 d
H19 H 0.0911 -0.2532 0.2149 0.045 Uiso 1 1 d
H20 H -0.0901 -0.0612 -0.0543 0.048 Uiso 1 1 d
H21 H -0.2366 -0.1661 -0.1477 0.046 Uiso 1 1 d
H22 H 0.2136 -0.2087 0.2698 0.085 Uiso 1 1 d
H23 H 0.2477 -0.0448 0.2731 0.085 Uiso 1 1 d
H24 H 0.1951 -0.0359 0.2791 0.085 Uiso 1 1 d
H25 H -0.3936 -0.3626 -0.0450 0.045 Uiso 1 1 d
H26 H -0.4962 -0.2539 -0.0743 0.048 Uiso 1 1 d
H27 H -0.6763 -0.0319 -0.3381 0.045 Uiso 1 1 d
H28 H -0.5765 -0.1462 -0.3108 0.043 Uiso 1 1 d
H29 H -0.6061 -0.1548 -0.1226 0.078 Uiso 1 1 d
H30 H -0.5534 0.0167 -0.0879 0.078 Uiso 1 1 d
H31 H -0.6691 0.0106 -0.1704 0.078 Uiso 1 1 d
H32 H -0.4117 -0.0550 -0.2388 0.043 Uiso 1 1 d
H33 H -0.6315 0.0245 -0.4467 0.057 Uiso 1 1 d
H34 H -0.7174 0.2015 -0.5772 0.075 Uiso 1 1 d
H35 H -0.6444 0.2683 -0.5872 0.078 Uiso 1 1 d
H36 H -0.4844 0.1616 -0.4657 0.071 Uiso 1 1 d
H37 H -0.3973 -0.0140 -0.3345 0.054 Uiso 1 1 d

loop_
_atom_site_aniso_label
_atom_site_aniso_U_11
_atom_site_aniso_U_22
_atom_site_aniso_U_33
_atom_site_aniso_U_23
_atom_site_aniso_U_13
_atom_site_aniso_U_12
Ta 0.03026(7) 0.02674(7) 0.02506(6) 0.00085(4) 0.02305(6) 0.00090(4)
O1 0.0376(13) 0.0615(17) 0.0375(13) 0.0011(12) 0.0314(12) -0.0063(12)
O2 0.0386(13) 0.0589(16) 0.0432(13) 0.0019(12) 0.0360(12) 0.0022(11)
N1 0.0336(12) 0.0281(12) 0.0293(12) 0.0020(9) 0.0268(11) 0.0014(9)
N2 0.0309(12) 0.0300(12) 0.0259(11) 0.0017(9) 0.0231(11) 0.0009(9)
C1 0.0478(18) 0.0232(12) 0.0338(15) -0.0008(11) 0.0347(16) -0.0011(12)
C2 0.0413(17) 0.0365(17) 0.0332(15) -0.0007(13) 0.0309(16) 0.0054(14)
C3 0.0376(15) 0.0393(16) 0.0322(14) -0.0044(13) 0.0302(14) -0.0018(13)
C4 0.0352(15) 0.0307(14) 0.0258(13) -0.0038(11) 0.0252(13) -0.0038(11)
C5 0.0380(15) 0.0290(14) 0.0343(14) -0.0075(12) 0.0310(14) -0.0065(12)
C6 0.080(3) 0.0301(17) 0.050(2) -0.0008(15) 0.057(2) -0.0055(18)
C7 0.045(2) 0.054(2) 0.0375(19) 0.0001(17) 0.0300(19) 0.0156(18)
C8 0.052(2) 0.068(3) 0.052(2) -0.0155(19) 0.047(2) -0.0135(19)
C9 0.0384(17) 0.0387(17) 0.0284(14) -0.0013(12) 0.0265(15) -0.0039(13)
C10 0.0444(18) 0.053(2) 0.0470(19) -0.0149(17) 0.0399(18) -0.0131(17)
C11 0.0359(15) 0.0309(14) 0.0285(13) 0.0018(11) 0.0273(14) 0.0006(12)
C12 0.0350(15) 0.0298(14) 0.0272(13) 0.0025(11) 0.0258(13) 0.0023(11)
C13 0.0331(14) 0.0271(13) 0.0307(13) -0.0006(11) 0.0275(13) 0.0007(11)
C14 0.0335(14) 0.0362(14) 0.0293(13) 0.0026(12) 0.0272(13) 0.0032(12)
C15 0.0298(14) 0.0415(17) 0.0288(14) 0.0025(12) 0.0242(13) 0.0021(12)
C16 0.0369(16) 0.0382(17) 0.0352(15) -0.0023(12) 0.0313(15) -0.0031(13)
C17 0.0431(17) 0.0382(16) 0.0362(16) 0.0008(13) 0.0349(16) -0.0008(13)
C18 0.0341(15) 0.0351(16) 0.0280(13) 0.0016(12) 0.0254(13) 0.0007(12)
C19 0.042(2) 0.098(4) 0.039(2) -0.005(2) 0.032(2) -0.020(2)
C20 0.0308(13) 0.0300(14) 0.0292(13) -0.0033(11) 0.0254(13) -0.0043(11)
C21 0.0340(15) 0.0381(15) 0.0312(14) 0.0012(12) 0.0277(14) -0.0009(12)
C22 0.0378(16) 0.0424(18) 0.0352(16) 0.0045(13) 0.0317(15) -0.0002(14)
C23 0.0305(14) 0.0429(17) 0.0312(15) -0.0042(13) 0.0258(14) -0.0058(13)
C24 0.0282(14) 0.0383(16) 0.0294(14) -0.0008(12) 0.0233(13) -0.0009(12)
C25 0.0327(14) 0.0354(16) 0.0273(13) -0.0022(11) 0.0250(13) -0.0035(12)
C26 0.065(3) 0.090(4) 0.067(3) 0.014(3) 0.062(3) 0.014(3)
C27 0.0330(14) 0.0326(14) 0.0297(14) 0.0005(11) 0.0262(13) 0.0000(11)
C28 0.0419(16) 0.0247(13) 0.0320(14) 0.0009(11) 0.0311(14) 0.0033(12)
C29 0.0460(19) 0.0432(18) 0.0346(16) 0.0050(14) 0.0335(17) 0.0113(15)
C30 0.063(3) 0.044(2) 0.0369(18) 0.0106(15) 0.039(2) 0.0247(18)
C31 0.090(3) 0.0357(18) 0.051(2) 0.0109(17) 0.060(3) 0.014(2)
C32 0.082(3) 0.0362(18) 0.055(2) 0.0033(16) 0.060(3) -0.0014(19)
C33 0.053(2) 0.0335(16) 0.0430(18) -0.0006(14) 0.0414(18) -0.0007(14)

loop_
_atom_type_symbol
_atom_type_description
_atom_type_scat_dispersion_real
_atom_type_scat_dispersion_imag
_atom_type_scat_source
C C 0.0033 0.0016 'International Tables Vol C Tables 4.2.6.8 and 6.1.1.4'
H H 0.0000 0.0000 'International Tables Vol C Tables 4.2.6.8 and 6.1.1.4'
O O 0.0106 0.0060 'International Tables Vol C Tables 4.2.6.8 and 6.1.1.4'
N N 0.0061 0.0033 'International Tables Vol C Tables 4.2.6.8 and 6.1.1.4'
Ta Ta -0.7052 6.5227 'International Tables Vol C Tables 4.2.6.8 and 6.1.1.4'

loop_
_geom_angle_atom_site_label_1
_geom_angle_atom_site_label_2
_geom_angle_atom_site_label_3
_geom_angle
C27 Ta N1 106.69(12)
C27 Ta N2 108.93(13)
N1 Ta N2 83.84(11)
C27 Ta C2 128.19(14)
N1 Ta C2 91.73(11)
N2 Ta C2 121.15(12)
C27 Ta C1 137.74(12)
N1 Ta C1 111.02(11)
N2 Ta C1 93.58(11)
C2 Ta C1 34.76(13)
C27 Ta C5 105.20(12)
N1 Ta C5 145.21(10)
N2 Ta C5 98.71(11)
C2 Ta C5 57.12(12)
C1 Ta C5 34.38(11)
C27 Ta C3 94.27(13)
N1 Ta C3 107.65(11)
N2 Ta C3 150.22(11)
C2 Ta C3 34.09(12)
C1 Ta C3 56.74(12)
C5 Ta C3 56.13(11)
C27 Ta C4 82.49(12)
N1 Ta C4 141.06(11)
N2 Ta C4 129.89(11)
C2 Ta C4 56.22(11)
C1 Ta C4 56.15(11)
C5 Ta C4 33.37(11)
C3 Ta C4 33.43(11)
C27 Ta C12 132.97(12)
N1 Ta C12 32.46(11)
N2 Ta C12 60.35(11)
C2 Ta C12 86.33(11)
C1 Ta C12 89.17(11)
C5 Ta C12 121.34(11)
C3 Ta C12 116.10(11)
C4 Ta C12 141.72(11)
C27 Ta C11 133.81(12)
N1 Ta C11 60.37(11)
N2 Ta C11 32.21(10)
C2 Ta C11 97.57(11)
C1 Ta C11 82.77(11)
C5 Ta C11 105.12(11)
C3 Ta C11 131.67(11)
C4 Ta C11 137.23(10)
C12 Ta C11 30.40(11)
C16 O1 C19 116.8(3)
C23 O2 C26 116.3(3)
C12 N1 C13 121.9(3)
C12 N1 Ta 96.1(2)
C13 N1 Ta 141.5(2)
C11 N2 C20 121.8(3)
C11 N2 Ta 96.2(2)
C20 N2 Ta 141.2(2)
C5 C1 C2 107.6(3)
C5 C1 C6 124.8(4)
C2 C1 C6 127.4(4)
C5 C1 Ta 74.27(18)
C2 C1 Ta 72.3(2)
C6 C1 Ta 122.0(2)
C3 C2 C1 107.7(3)
C3 C2 C7 126.3(4)
C1 C2 C7 125.9(4)
C3 C2 Ta 74.80(19)
C1 C2 Ta 72.93(19)
C7 C2 Ta 121.0(2)
C4 C3 C2 108.4(3)
C4 C3 C8 125.3(3)
C2 C3 C8 126.1(3)
C4 C3 Ta 74.99(18)
C2 C3 Ta 71.10(19)
C8 C3 Ta 122.9(2)
C5 C4 C3 108.3(3)
C5 C4 C9 125.9(3)
C3 C4 C9 125.3(3)
C5 C4 Ta 71.55(17)
C3 C4 Ta 71.59(17)
C9 C4 Ta 128.5(2)
C4 C5 C1 107.9(3)
C4 C5 C10 127.0(3)
C1 C5 C10 125.0(3)
C4 C5 Ta 75.08(18)
C1 C5 Ta 71.35(18)
C10 C5 Ta 122.4(2)
C12 C11 N2 119.4(3)
C12 C11 Ta 74.47(18)
N2 C11 Ta 51.56(16)
C11 C12 N1 119.3(3)
C11 C12 Ta 75.12(18)
N1 C12 Ta 51.42(15)
C14 C13 N1 122.8(3)
C14 C13 C18 117.6(3)
N1 C13 C18 119.6(3)
C15 C14 C13 121.2(3)
C16 C15 C14 119.9(3)
C15 C16 O1 124.3(3)
C15 C16 C17 120.1(3)
O1 C16 C17 115.6(3)
C18 C17 C16 120.0(3)
C17 C18 C13 121.2(3)
C21 C20 N2 123.1(3)
C21 C20 C25 118.2(3)
N2 C20 C25 118.6(3)
C20 C21 C22 121.3(3)
C21 C22 C23 119.7(3)
O2 C23 C24 116.2(3)
O2 C23 C22 124.3(3)
C24 C23 C22 119.4(3)
C23 C24 C25 120.4(3)
C24 C25 C20 120.8(3)
C28 C27 Ta 158.0(3)
C29 C28 C33 117.2(3)
C29 C28 C27 121.5(3)
C33 C28 C27 121.3(3)
C30 C29 C28 121.0(4)
C31 C30 C29 120.2(4)
C32 C31 C30 120.2(4)
C31 C32 C33 119.7(5)
C32 C33 C28 121.6(4)

loop_
_geom_bond_atom_site_label_1
_geom_bond_atom_site_label_2
_geom_bond_distance
Ta C27 1.936(3)
Ta N1 2.038(3)
Ta N2 2.049(3)
Ta C2 2.391(3)
Ta C1 2.399(3)
Ta C5 2.437(3)
Ta C3 2.439(3)
Ta C4 2.483(3)
Ta C12 2.592(3)
Ta C11 2.600(3)
O1 C16 1.381(4)
O1 C19 1.418(5)
O2 C23 1.380(4)
O2 C26 1.422(5)
N1 C12 1.399(4)
N1 C13 1.400(4)
N2 C11 1.394(4)
N2 C20 1.403(4)
C1 C5 1.430(5)
C1 C2 1.431(6)
C1 C6 1.494(5)
C2 C3 1.417(5)
C2 C7 1.500(5)
C3 C4 1.416(5)
C3 C8 1.513(5)
C4 C5 1.413(5)
C4 C9 1.505(5)
C5 C10 1.498(5)
C11 C12 1.362(5)
C13 C14 1.400(4)
C13 C18 1.402(5)
C14 C15 1.392(5)
C15 C16 1.375(5)
C16 C17 1.392(5)
C17 C18 1.381(5)
C20 C21 1.384(5)
C20 C25 1.404(4)
C21 C22 1.392(5)
C22 C23 1.398(5)
C23 C24 1.383(5)
C24 C25 1.384(5)
C27 C28 1.473(4)
C28 C29 1.396(5)
C28 C33 1.396(5)
C29 C30 1.395(6)
C30 C31 1.373(8)
C31 C32 1.372(8)
C32 C33 1.393(5)

loop_
_geom_torsion_atom_site_label_1
_geom_torsion_atom_site_label_2
_geom_torsion_atom_site_label_3
_geom_torsion_atom_site_label_4
_geom_torsion
C27 Ta N1 C12 148.7(2)
N2 Ta N1 C12 40.76(19)
C2 Ta N1 C12 -80.4(2)
C1 Ta N1 C12 -50.7(2)
C5 Ta N1 C12 -55.6(3)
C3 Ta N1 C12 -111.1(2)
C4 Ta N1 C12 -112.4(2)
C11 Ta N1 C12 17.34(18)
C27 Ta N1 C13 -39.9(4)
N2 Ta N1 C13 -147.8(3)
C2 Ta N1 C13 91.0(3)
C1 Ta N1 C13 120.7(3)
C5 Ta N1 C13 115.8(3)
C3 Ta N1 C13 60.3(3)
C4 Ta N1 C13 59.0(4)
C12 Ta N1 C13 171.4(4)
C11 Ta N1 C13 -171.2(4)
C27 Ta N2 C11 -145.97(19)
N1 Ta N2 C11 -40.40(18)
C2 Ta N2 C11 47.9(2)
C1 Ta N2 C11 70.4(2)
C5 Ta N2 C11 104.59(19)
C3 Ta N2 C11 74.8(3)
C4 Ta N2 C11 117.9(2)
C12 Ta N2 C11 -16.62(17)
C27 Ta N2 C20 44.6(4)
N1 Ta N2 C20 150.1(3)
C2 Ta N2 C20 -121.6(3)
C1 Ta N2 C20 -99.1(3)
C5 Ta N2 C20 -64.9(3)
C3 Ta N2 C20 -94.7(4)
C4 Ta N2 C20 -51.5(4)
C12 Ta N2 C20 173.9(4)
C11 Ta N2 C20 -169.5(4)
C27 Ta C1 C5 -23.3(3)
N1 Ta C1 C5 -175.03(19)
N2 Ta C1 C5 100.2(2)
C2 Ta C1 C5 -114.8(3)
C3 Ta C1 C5 -77.2(2)
C4 Ta C1 C5 -36.82(19)
C12 Ta C1 C5 160.4(2)
C11 Ta C1 C5 130.6(2)
C27 Ta C1 C2 91.5(3)
N1 Ta C1 C2 -60.2(2)
N2 Ta C1 C2 -145.0(2)
C5 Ta C1 C2 114.8(3)
C3 Ta C1 C2 37.64(19)
C4 Ta C1 C2 78.0(2)
C12 Ta C1 C2 -84.7(2)
C11 Ta C1 C2 -114.6(2)
C27 Ta C1 C6 -144.9(3)
N1 Ta C1 C6 63.4(4)
N2 Ta C1 C6 -21.4(3)
C2 Ta C1 C6 123.6(4)
C5 Ta C1 C6 -121.6(4)
C3 Ta C1 C6 161.2(4)
C4 Ta C1 C6 -158.4(4)
C12 Ta C1 C6 38.8(3)
C11 Ta C1 C6 9.0(3)
C5 C1 C2 C3 -0.9(4)
C6 C1 C2 C3 175.6(3)
Ta C1 C2 C3 -67.3(2)
C5 C1 C2 C7 -177.2(3)
C6 C1 C2 C7 -0.8(6)
Ta C1 C2 C7 116.3(4)
C5 C1 C2 Ta 66.4(2)
C6 C1 C2 Ta -117.1(4)
C27 Ta C2 C3 -6.8(3)
N1 Ta C2 C3 -119.8(2)
N2 Ta C2 C3 156.39(19)
C1 Ta C2 C3 114.4(3)
C5 Ta C2 C3 76.8(2)
C4 Ta C2 C3 36.58(19)
C12 Ta C2 C3 -151.8(2)
C11 Ta C2 C3 179.9(2)
C27 Ta C2 C1 -121.2(2)
N1 Ta C2 C1 125.9(2)
N2 Ta C2 C1 42.0(2)
C5 Ta C2 C1 -37.61(19)
C3 Ta C2 C1 -114.4(3)
C4 Ta C2 C1 -77.8(2)
C12 Ta C2 C1 93.8(2)
C11 Ta C2 C1 65.5(2)
C27 Ta C2 C7 116.7(4)
N1 Ta C2 C7 3.8(4)
N2 Ta C2 C7 -80.1(4)
C1 Ta C2 C7 -122.1(4)
C5 Ta C2 C7 -159.7(4)
C3 Ta C2 C7 123.6(5)
C4 Ta C2 C7 160.1(4)
C12 Ta C2 C7 -28.2(4)
C11 Ta C2 C7 -56.5(4)
C1 C2 C3 C4 -0.2(4)
C7 C2 C3 C4 176.1(3)
Ta C2 C3 C4 -66.3(2)
C1 C2 C3 C8 -176.4(3)
C7 C2 C3 C8 -0.1(6)
Ta C2 C3 C8 117.5(3)
C1 C2 C3 Ta 66.1(2)
C7 C2 C3 Ta -117.6(4)
C27 Ta C3 C4 -69.4(2)
N1 Ta C3 C4 -178.46(18)
N2 Ta C3 C4 72.3(3)
C2 Ta C3 C4 116.0(3)
C1 Ta C3 C4 77.6(2)
C5 Ta C3 C4 36.01(19)
C12 Ta C3 C4 147.65(19)
C11 Ta C3 C4 115.8(2)
C27 Ta C3 C2 174.6(2)
N1 Ta C3 C2 65.6(2)
N2 Ta C3 C2 -43.6(3)
C1 Ta C3 C2 -38.4(2)
C5 Ta C3 C2 -79.9(2)
C4 Ta C3 C2 -116.0(3)
C12 Ta C3 C2 31.7(2)
C11 Ta C3 C2 -0.1(3)
C27 Ta C3 C8 53.2(3)
N1 Ta C3 C8 -55.8(3)
N2 Ta C3 C8 -165.0(3)
C2 Ta C3 C8 -121.4(4)
C1 Ta C3 C8 -159.8(3)
C5 Ta C3 C8 158.7(3)
C4 Ta C3 C8 122.6(4)
C12 Ta C3 C8 -89.7(3)
C11 Ta C3 C8 -121.5(3)
C2 C3 C4 C5 1.2(4)
C8 C3 C4 C5 177.5(3)
Ta C3 C4 C5 -62.5(2)
C2 C3 C4 C9 -171.7(3)
C8 C3 C4 C9 4.6(5)
Ta C3 C4 C9 124.6(3)
C2 C3 C4 Ta 63.7(2)
C8 C3 C4 Ta -120.0(3)
C27 Ta C4 C5 -132.9(2)
N1 Ta C4 C5 119.8(2)
N2 Ta C4 C5 -24.5(2)
C2 Ta C4 C5 80.1(2)
C1 Ta C4 C5 38.0(2)
C3 Ta C4 C5 117.4(3)
C12 Ta C4 C5 66.6(3)
C11 Ta C4 C5 19.4(3)
C27 Ta C4 C3 109.6(2)
N1 Ta C4 C3 2.3(3)
N2 Ta C4 C3 -141.92(19)
C2 Ta C4 C3 -37.3(2)
C1 Ta C4 C3 -79.5(2)
C5 Ta C4 C3 -117.4(3)
C12 Ta C4 C3 -50.9(3)
C11 Ta C4 C3 -98.0(2)
C27 Ta C4 C9 -11.3(3)
N1 Ta C4 C9 -118.6(3)
N2 Ta C4 C9 97.1(3)
C2 Ta C4 C9 -158.3(4)
C1 Ta C4 C9 159.6(4)
C5 Ta C4 C9 121.6(4)
C3 Ta C4 C9 -120.9(4)
C12 Ta C4 C9 -171.8(3)
C11 Ta C4 C9 141.1(3)
C3 C4 C5 C1 -1.8(4)
C9 C4 C5 C1 171.1(3)
Ta C4 C5 C1 -64.3(2)
C3 C4 C5 C10 -178.0(3)
C9 C4 C5 C10 -5.1(5)
Ta C4 C5 C10 119.5(3)
C3 C4 C5 Ta 62.5(2)
C9 C4 C5 Ta -124.6(3)
C2 C1 C5 C4 1.6(4)
C6 C1 C5 C4 -174.9(3)
Ta C1 C5 C4 66.8(2)
C2 C1 C5 C10 177.9(3)
C6 C1 C5 C10 1.4(5)
Ta C1 C5 C10 -117.0(3)
C2 C1 C5 Ta -65.1(2)
C6 C1 C5 Ta 118.3(3)
C27 Ta C5 C4 48.8(2)
N1 Ta C5 C4 -107.0(2)
N2 Ta C5 C4 161.24(19)
C2 Ta C5 C4 -77.2(2)
C1 Ta C5 C4 -115.2(3)
C3 Ta C5 C4 -36.07(19)
C12 Ta C5 C4 -138.28(19)
C11 Ta C5 C4 -166.46(19)
C27 Ta C5 C1 164.0(2)
N1 Ta C5 C1 8.2(3)
N2 Ta C5 C1 -83.6(2)
C2 Ta C5 C1 38.0(2)
C3 Ta C5 C1 79.1(2)
C4 Ta C5 C1 115.2(3)
C12 Ta C5 C1 -23.1(2)
C11 Ta C5 C1 -51.3(2)
C27 Ta C5 C10 -75.8(3)
N1 Ta C5 C10 128.4(3)
N2 Ta C5 C10 36.6(3)
C2 Ta C5 C10 158.3(3)
C1 Ta C5 C10 120.2(4)
C3 Ta C5 C10 -160.7(3)
C4 Ta C5 C10 -124.6(4)
C12 Ta C5 C10 97.1(3)
C11 Ta C5 C10 68.9(3)
C20 N2 C11 C12 -154.8(3)
Ta N2 C11 C12 32.9(3)
C20 N2 C11 Ta 172.3(3)
C27 Ta C11 C12 -103.4(2)
N1 Ta C11 C12 -18.42(18)
N2 Ta C11 C12 -150.6(3)
C2 Ta C11 C12 69.3(2)
C1 Ta C11 C12 100.8(2)
C5 Ta C11 C12 127.2(2)
C3 Ta C11 C12 69.3(2)
C4 Ta C11 C12 116.2(2)
C27 Ta C11 N2 47.2(3)
N1 Ta C11 N2 132.2(2)
C2 Ta C11 N2 -140.2(2)
C1 Ta C11 N2 -108.6(2)
C5 Ta C11 N2 -82.3(2)
C3 Ta C11 N2 -140.09(19)
C4 Ta C11 N2 -93.2(2)
C12 Ta C11 N2 150.6(3)
N2 C11 C12 N1 1.1(5)
Ta C11 C12 N1 27.3(3)
N2 C11 C12 Ta -26.2(3)
C13 N1 C12 C11 151.7(3)
Ta N1 C12 C11 -34.6(3)
C13 N1 C12 Ta -173.7(3)
C27 Ta C12 C11 106.4(2)
N1 Ta C12 C11 149.2(3)
N2 Ta C12 C11 17.54(18)
C2 Ta C12 C11 -111.7(2)
C1 Ta C12 C11 -77.1(2)
C5 Ta C12 C11 -64.3(2)
C3 Ta C12 C11 -128.9(2)
C4 Ta C12 C11 -100.5(2)
C27 Ta C12 N1 -42.8(3)
N2 Ta C12 N1 -131.7(2)
C2 Ta C12 N1 99.1(2)
C1 Ta C12 N1 133.7(2)
C5 Ta C12 N1 146.53(18)
C3 Ta C12 N1 81.9(2)
C4 Ta C12 N1 110.3(2)
C11 Ta C12 N1 -149.2(3)
C12 N1 C13 C14 -8.2(5)
Ta N1 C13 C14 -178.2(3)
C12 N1 C13 C18 173.4(3)
Ta N1 C13 C18 3.5(5)
N1 C13 C14 C15 -177.8(3)
C18 C13 C14 C15 0.6(5)
C13 C14 C15 C16 -0.1(5)
C14 C15 C16 O1 -178.7(3)
C14 C15 C16 C17 -0.2(5)
C19 O1 C16 C15 -7.4(6)
C19 O1 C16 C17 174.1(4)
C15 C16 C17 C18 0.0(5)
O1 C16 C17 C18 178.6(3)
C16 C17 C18 C13 0.6(5)
C14 C13 C18 C17 -0.8(5)
N1 C13 C18 C17 177.6(3)
C11 N2 C20 C21 4.9(5)
Ta N2 C20 C21 172.6(3)
C11 N2 C20 C25 -176.9(3)
Ta N2 C20 C25 -9.3(5)
N2 C20 C21 C22 177.6(3)
C25 C20 C21 C22 -0.5(5)
C20 C21 C22 C23 -1.2(5)
C26 O2 C23 C24 -162.4(4)
C26 O2 C23 C22 17.2(5)
C21 C22 C23 O2 -177.7(3)
C21 C22 C23 C24 1.9(5)
O2 C23 C24 C25 178.8(3)
C22 C23 C24 C25 -0.8(5)
C23 C24 C25 C20 -1.0(5)
C21 C20 C25 C24 1.6(5)
N2 C20 C25 C24 -176.6(3)
N1 Ta C27 C28 134.0(7)
N2 Ta C27 C28 -136.9(7)
C2 Ta C27 C28 28.0(8)
C1 Ta C27 C28 -18.5(8)
C5 Ta C27 C28 -31.9(8)
C3 Ta C27 C28 24.2(7)
C4 Ta C27 C28 -7.2(7)
C12 Ta C27 C28 156.4(7)
C11 Ta C27 C28 -161.3(7)
Ta C27 C28 C29 92.4(8)
Ta C27 C28 C33 -85.8(8)
C33 C28 C29 C30 0.1(5)
C27 C28 C29 C30 -178.2(3)
C28 C29 C30 C31 0.4(6)
C29 C30 C31 C32 -0.9(7)
C30 C31 C32 C33 0.8(7)
C31 C32 C33 C28 -0.3(6)
C29 C28 C33 C32 -0.2(5)
C27 C28 C33 C32 178.1(3)
